data_2202251
loop_
_publ_author_name
'Bohari M. Yamin'
'M. Sukeri M. Yusof'

_publ_section_title
;
 <i>N</i>-[<i>N</i>-(Furan-2-carbonyl)hydrazinothiocarbonyl]benzamide
;
_journal_issue 2
_journal_name_full 'Acta Crystallographica Section E'
_journal_page_first o124
_journal_page_last o126
_journal_paper_doi 10.1107/S1600536802023620
_journal_volume 59
_journal_year 2003
_chemical_formula_iupac 'C13 H11 N3 O3 S'
_chemical_formula_moiety 'C13 H11 N3 O3 S'
_chemical_formula_sum 'C13 H11 N3 O3 S'
_chemical_formula_weight 289.31
_chemical_name_systematic
;
N-[N-(Furan-2-carbonyl)-hydrazinocarbothioyl]-benzamide
;
_space_group_IT_number 14
_symmetry_cell_setting monoclinic
_symmetry_space_group_name_Hall '-P 2ybc'
_symmetry_space_group_name_H-M 'P 1 21/c 1'
_atom_sites_solution_hydrogens geom
_atom_sites_solution_primary direct
_atom_sites_solution_secondary difmap
_audit_creation_method SHELXL-97
_cell_angle_alpha 90.00
_cell_angle_beta 90.375(2)
_cell_angle_gamma 90.00
_cell_formula_units_Z 4
_cell_length_a 12.7902(14)
_cell_length_b 7.5505(8)
_cell_length_c 13.9952(15)
_cell_measurement_reflns_used 3018
_cell_measurement_temperature 299(2)
_cell_measurement_theta_max 27.5
_cell_measurement_theta_min 1.6
_cell_volume 1351.5(3)
_computing_cell_refinement 'SAINT (Siemens, 1996)'
_computing_data_collection 'SMART(Siemens, 1996)'
_computing_data_reduction SAINT
_computing_molecular_graphics SHELXTL
_computing_publication_material
;
SHELXTL, PARST (Nardelli, 1995) and PLATON (Spek, 1990)
;
_computing_structure_refinement SHELXTL
_computing_structure_solution 'SHELXTL (Sheldrick, 1997)'
_diffrn_ambient_temperature 299(2)
_diffrn_detector_area_resol_mean 83.66
_diffrn_measured_fraction_theta_full 0.99
_diffrn_measured_fraction_theta_max 0.99
_diffrn_measurement_device_type
;
Bruker SMART APEX CCD area-detector
;
_diffrn_measurement_method \w
_diffrn_radiation_monochromator graphite
_diffrn_radiation_source 'fine-focus sealed tube'
_diffrn_radiation_type MoK\a
_diffrn_radiation_wavelength 0.71073
_diffrn_reflns_av_R_equivalents 0.018
_diffrn_reflns_av_sigmaI/netI 0.023
_diffrn_reflns_limit_h_max 16
_diffrn_reflns_limit_h_min -16
_diffrn_reflns_limit_k_max 7
_diffrn_reflns_limit_k_min -9
_diffrn_reflns_limit_l_max 17
_diffrn_reflns_limit_l_min -17
_diffrn_reflns_number 7854
_diffrn_reflns_theta_full 27.5
_diffrn_reflns_theta_max 27.5
_diffrn_reflns_theta_min 1.6
_diffrn_standards_decay_% 0
_diffrn_standards_interval_count 0
_diffrn_standards_interval_time 0
_diffrn_standards_number 0
_exptl_absorpt_coefficient_mu 0.25
_exptl_absorpt_correction_T_max 0.929
_exptl_absorpt_correction_T_min 0.862
_exptl_absorpt_correction_type empirical
_exptl_absorpt_process_details '(SADABS; Sheldrick, 1996)'
_exptl_crystal_colour brown
_exptl_crystal_density_diffrn 1.422
_exptl_crystal_density_method 'not measured'
_exptl_crystal_description block
_exptl_crystal_F_000 600
_exptl_crystal_size_max 0.61
_exptl_crystal_size_mid 0.39
_exptl_crystal_size_min 0.30
_refine_diff_density_max 0.26
_refine_diff_density_min -0.24
_refine_ls_extinction_method none
_refine_ls_goodness_of_fit_ref 1.04
_refine_ls_hydrogen_treatment constr
_refine_ls_matrix_type full
_refine_ls_number_parameters 181
_refine_ls_number_reflns 3065
_refine_ls_number_restraints 0
_refine_ls_restrained_S_all 1.04
_refine_ls_R_factor_all 0.057
_refine_ls_R_factor_gt 0.047
_refine_ls_shift/su_max <0.001
_refine_ls_shift/su_mean 0.000
_refine_ls_structure_factor_coef Fsqd
_refine_ls_weighting_details 'calc w = 1/[\s^2^(Fo^2^)+(0.0818P)^2^+0.2233P] where P = (Fo^2^+2Fc^2^)/3'
_refine_ls_weighting_scheme calc
_refine_ls_wR_factor_gt 0.133
_refine_ls_wR_factor_ref 0.141
_reflns_number_gt 2548
_reflns_number_total 3065
_reflns_threshold_expression I>2\s(I)'
_cod_data_source_file ya6149.cif
_cod_data_source_block I
_cod_depositor_comments
;
The following automatic conversions were performed:
'_symmetry_cell_setting' value 'Monoclinic' changed to 'monoclinic'
according to '/home/saulius/struct/CIF-dictionaries/cif_core.dic'
dictionary named 'cif_core.dic' version 2.4.1 from 2010-06-29.

Automatic conversion script
Id: cif_fix_enum 1527 2010-12-29 10:47:43Z saulius 

The following automatic conversions were performed:

'_symmetry_cell_setting' value 'Monoclinic' changed to 'monoclinic'
according to /home/saulius/struct/CIF-dictionaries/cif_core.dic
dictionary named 'cif_core.dic' version 2.4.1 from
2010-06-29.

'_exptl_absorpt_correction_type' value 'Empirical'
changed to 'empirical' according to
/home/saulius/struct/CIF-dictionaries/cif_core.dic dictionary named
'cif_core.dic' version 2.4.1 from 2010-06-29.

Automatic conversion script
Id: cif_fix_values 1715 2011-07-08 13:25:40Z adriana 
;
_cod_original_sg_symbol_H-M 'P 21/c'
_cod_database_code 2202251
_cod_database_fobs_code 2202251

loop_
_symmetry_equiv_pos_as_xyz
'x, y, z'
'-x, y+1/2, -z+1/2'
'-x, -y, -z'
'x, -y-1/2, z-1/2'

loop_
_atom_site_label
_atom_site_fract_x
_atom_site_fract_y
_atom_site_fract_z
_atom_site_U_iso_or_equiv
_atom_site_adp_type
_atom_site_calc_flag
_atom_site_refinement_flags
_atom_site_occupancy
_atom_site_disorder_assembly
_atom_site_disorder_group
_atom_site_type_symbol
S1 0.32038(4) 0.11672(8) 0.43803(3) 0.0640(2) Uani d . 1 . . S
O1 -0.00052(10) 0.1927(2) 0.55967(9) 0.0622(4) Uani d . 1 . . O
O2 0.18606(10) 0.0735(2) 0.77269(9) 0.0585(4) Uani d . 1 . . O
O3 0.42788(12) -0.1285(2) 0.71557(11) 0.0678(4) Uani d . 1 . . O
N1 0.12097(10) 0.21639(19) 0.44317(9) 0.0443(3) Uani d . 1 . . N
H1A 0.1318 0.2538 0.3860 0.053 Uiso calc R 1 . . H
N2 0.18874(11) 0.0983(2) 0.58095(10) 0.0489(4) Uani d . 1 . . N
H2A 0.1286 0.1168 0.6062 0.059 Uiso calc R 1 . . H
N3 0.26738(12) 0.0221(2) 0.63375(11) 0.0539(4) Uani d . 1 . . N
H3A 0.3213 -0.0206 0.6055 0.065 Uiso calc R 1 . . H
C1 -0.04962(14) 0.3110(3) 0.31386(12) 0.0496(4) Uani d . 1 . . C
H1B 0.0098 0.2644 0.2853 0.059 Uiso calc R 1 . . H
C2 -0.12924(15) 0.3808(3) 0.25803(13) 0.0545(5) Uani d . 1 . . C
H2B -0.1236 0.3798 0.1918 0.065 Uiso calc R 1 . . H
C3 -0.21662(15) 0.4514(3) 0.29990(14) 0.0560(5) Uani d . 1 . . C
H3B -0.2696 0.4994 0.2622 0.067 Uiso calc R 1 . . H
C4 -0.22572(16) 0.4509(3) 0.39809(14) 0.0612(5) Uani d . 1 . . C
H4A -0.2848 0.4990 0.4264 0.073 Uiso calc R 1 . . H
C5 -0.14789(16) 0.3799(3) 0.45408(14) 0.0538(5) Uani d . 1 . . C
H5A -0.1551 0.3780 0.5202 0.065 Uiso calc R 1 . . H
C6 -0.05850(12) 0.3108(2) 0.41250(11) 0.0427(4) Uani d . 1 . . C
C7 0.02142(13) 0.2348(2) 0.47812(12) 0.0449(4) Uani d . 1 . . C
C8 0.20562(13) 0.1432(2) 0.49137(12) 0.0442(4) Uani d . 1 . . C
C9 0.26055(12) 0.0138(2) 0.72926(12) 0.0433(4) Uani d . 1 . . C
C10 0.34991(13) -0.0723(2) 0.77474(13) 0.0463(4) Uani d . 1 . . C
C11 0.37363(18) -0.1043(3) 0.86534(16) 0.0725(6) Uani d . 1 . . C
H11A 0.3335 -0.0793 0.9188 0.087 Uiso calc R 1 . . H
C12 0.47552(19) -0.1866(4) 0.8629(2) 0.0836(8) Uani d . 1 . . C
H12A 0.5144 -0.2253 0.9152 0.100 Uiso calc R 1 . . H
C13 0.5025(2) -0.1965(4) 0.7736(2) 0.0821(7) Uani d . 1 . . C
H13A 0.5653 -0.2442 0.7525 0.098 Uiso calc R 1 . . H

loop_
_atom_site_aniso_label
_atom_site_aniso_U_11
_atom_site_aniso_U_22
_atom_site_aniso_U_33
_atom_site_aniso_U_12
_atom_site_aniso_U_13
_atom_site_aniso_U_23
S1 0.0465(3) 0.1028(5) 0.0427(3) 0.0105(2) 0.00506(19) -0.0016(2)
O1 0.0506(7) 0.0935(10) 0.0424(7) 0.0085(7) 0.0093(5) 0.0177(7)
O2 0.0460(7) 0.0837(9) 0.0459(7) 0.0121(6) 0.0024(5) -0.0071(6)
O3 0.0606(9) 0.0754(10) 0.0676(9) 0.0212(7) 0.0122(7) 0.0068(7)
N1 0.0424(7) 0.0573(8) 0.0334(7) -0.0010(6) 0.0023(5) 0.0018(6)
N2 0.0427(8) 0.0628(9) 0.0413(8) 0.0065(6) 0.0018(6) 0.0052(6)
N3 0.0507(8) 0.0696(10) 0.0414(8) 0.0157(7) 0.0020(6) 0.0029(7)
C1 0.0426(9) 0.0641(11) 0.0421(9) -0.0026(8) 0.0057(7) -0.0006(8)
C2 0.0527(10) 0.0722(12) 0.0387(9) -0.0033(9) 0.0004(7) 0.0044(8)
C3 0.0548(10) 0.0611(11) 0.0520(11) 0.0052(9) -0.0040(8) 0.0062(8)
C4 0.0549(11) 0.0719(13) 0.0569(12) 0.0154(9) 0.0059(8) -0.0002(9)
C5 0.0539(10) 0.0660(12) 0.0416(9) 0.0086(8) 0.0060(7) 0.0006(8)
C6 0.0418(8) 0.0456(9) 0.0406(9) -0.0043(7) 0.0030(6) 0.0005(7)
C7 0.0429(9) 0.0522(9) 0.0395(9) -0.0029(7) 0.0038(6) 0.0006(7)
C8 0.0461(9) 0.0496(9) 0.0370(8) -0.0029(7) -0.0003(6) -0.0047(7)
C9 0.0412(8) 0.0455(9) 0.0433(9) -0.0019(7) -0.0005(6) -0.0029(7)
C10 0.0416(8) 0.0508(9) 0.0465(9) 0.0007(7) 0.0027(7) 0.0019(7)
C11 0.0624(12) 0.1038(18) 0.0513(12) 0.0057(12) -0.0062(9) 0.0137(11)
C12 0.0659(14) 0.1033(19) 0.0813(17) 0.0148(13) -0.0197(12) 0.0285(14)
C13 0.0629(13) 0.0875(17) 0.096(2) 0.0265(12) 0.0056(12) 0.0216(14)

loop_
_atom_type_symbol
_atom_type_description
_atom_type_scat_dispersion_real
_atom_type_scat_dispersion_imag
_atom_type_scat_source
C C 0.0033 0.0016 'International Tables Vol C Tables 4.2.6.8 and 6.1.1.4'
H H 0.0000 0.0000 'International Tables Vol C Tables 4.2.6.8 and 6.1.1.4'
N N 0.0061 0.0033 'International Tables Vol C Tables 4.2.6.8 and 6.1.1.4'
O O 0.0106 0.0060 'International Tables Vol C Tables 4.2.6.8 and 6.1.1.4'
S S 0.1246 0.1234 'International Tables Vol C Tables 4.2.6.8 and 6.1.1.4'

loop_
_geom_angle_atom_site_label_1
_geom_angle_atom_site_label_2
_geom_angle_atom_site_label_3
_geom_angle
_geom_angle_publ_flag
C13 O3 C10 105.60(18) yes
C7 N1 C8 126.13(14) yes
C7 N1 H1A 116.9 ?
C8 N1 H1A 116.9 ?
C8 N2 N3 119.77(14) yes
C8 N2 H2A 120.1 ?
N3 N2 H2A 120.1 ?
C9 N3 N2 120.29(14) yes
C9 N3 H3A 119.9 ?
N2 N3 H3A 119.9 ?
C2 C1 C6 119.88(16) ?
C2 C1 H1B 120.1 ?
C6 C1 H1B 120.1 ?
C3 C2 C1 120.32(17) ?
C3 C2 H2B 119.8 ?
C1 C2 H2B 119.8 ?
C2 C3 C4 119.90(17) ?
C2 C3 H3B 120.1 ?
C4 C3 H3B 120.1 ?
C5 C4 C3 120.27(18) ?
C5 C4 H4A 119.9 ?
C3 C4 H4A 119.9 ?
C4 C5 C6 120.27(17) ?
C4 C5 H5A 119.9 ?
C6 C5 H5A 119.9 ?
C1 C6 C5 119.35(16) ?
C1 C6 C7 123.78(15) ?
C5 C6 C7 116.84(15) ?
O1 C7 N1 121.75(16) yes
O1 C7 C6 121.19(14) ?
N1 C7 C6 117.05(14) yes
N2 C8 N1 115.66(14) yes
N2 C8 S1 123.14(13) ?
N1 C8 S1 121.20(12) ?
O2 C9 N3 122.36(15) yes
O2 C9 C10 124.06(16) ?
N3 C9 C10 113.58(14) ?
C11 C10 O3 111.08(17) ?
C11 C10 C9 132.35(18) ?
O3 C10 C9 116.54(15) ?
C10 C11 C12 104.9(2) ?
C10 C11 H11A 127.6 ?
C12 C11 H11A 127.6 ?
C13 C12 C11 107.0(2) ?
C13 C12 H12A 126.5 ?
C11 C12 H12A 126.5 ?
C12 C13 O3 111.4(2) ?
C12 C13 H13A 124.3 ?
O3 C13 H13A 124.3 ?

loop_
_geom_bond_atom_site_label_1
_geom_bond_atom_site_label_2
_geom_bond_site_symmetry_2
_geom_bond_distance
_geom_bond_publ_flag
S1 C8 . 1.6631(18) yes
O1 C7 . 1.219(2) yes
O2 C9 . 1.220(2) yes
O3 C10 . 1.368(2) yes
O3 C13 . 1.351(3) yes
N1 C7 . 1.374(2) yes
N1 C8 . 1.387(2) yes
N1 H1A . 0.8600 ?
N2 N3 . 1.371(2) yes
N2 C8 . 1.318(2) yes
N2 H2A . 0.8600 ?
N3 C9 . 1.342(2) yes
N3 H3A . 0.8600 ?
C1 C2 . 1.384(3) ?
C1 C6 . 1.386(2) ?
C1 H1B . 0.9300 ?
C2 C3 . 1.373(3) ?
C2 H2B . 0.9300 ?
C3 C4 . 1.380(3) ?
C3 H3B . 0.9300 ?
C4 C5 . 1.372(3) ?
C4 H4A . 0.9300 ?
C5 C6 . 1.388(2) ?
C5 H5A . 0.9300 ?
C6 C7 . 1.485(2) ?
C9 C10 . 1.457(2) ?
C10 C11 . 1.324(3) ?
C11 C12 . 1.444(3) ?
C11 H11A . 0.9300 ?
C12 C13 . 1.300(4) ?
C12 H12A . 0.9300 ?
C13 H13A . 0.9300 ?

loop_
_geom_hbond_atom_site_label_D
_geom_hbond_atom_site_label_H
_geom_hbond_atom_site_label_A
_geom_hbond_site_symmetry_A
_geom_hbond_distance_DH
_geom_hbond_distance_HA
_geom_hbond_distance_DA
_geom_hbond_angle_DHA
_geom_hbond_publ_flag
N1 H1A O2 4_565 0.86 2.17 2.988(2) 158 yes
N2 H2A O1 1_555 0.86 1.86 2.5395(19) 134 yes
N3 H3A S1 1_555 0.86 2.56 2.9148(16) 105 yes
N3 H3A O3 1_555 0.86 2.21 2.606(2) 108 yes
C1 H1B O2 4_565 0.93 2.57 3.194(2) 124 yes
C2 H2B O1 4_565 0.93 2.49 3.284(2) 143 yes

loop_
_geom_torsion_atom_site_label_1
_geom_torsion_atom_site_label_2
_geom_torsion_atom_site_label_3
_geom_torsion_atom_site_label_4
_geom_torsion
C8 N2 N3 C9 164.33(16)
C6 C1 C2 C3 0.7(3)
C1 C2 C3 C4 -0.8(3)
C2 C3 C4 C5 -0.1(3)
C3 C4 C5 C6 1.2(3)
C2 C1 C6 C5 0.4(3)
C2 C1 C6 C7 178.34(16)
C4 C5 C6 C1 -1.3(3)
C4 C5 C6 C7 -179.39(18)
C8 N1 C7 O1 3.2(3)
C8 N1 C7 C6 -177.63(15)
C1 C6 C7 O1 -159.43(18)
C5 C6 C7 O1 18.6(3)
C1 C6 C7 N1 21.4(2)
C5 C6 C7 N1 -160.64(16)
N3 N2 C8 N1 178.88(15)
N3 N2 C8 S1 -1.6(2)
C7 N1 C8 N2 -4.6(2)
C7 N1 C8 S1 175.93(14)
N2 N3 C9 O2 -0.5(3)
N2 N3 C9 C10 179.54(15)
C13 O3 C10 C11 -0.5(3)
C13 O3 C10 C9 177.71(18)
O2 C9 C10 C11 -0.9(3)
N3 C9 C10 C11 179.0(2)
O2 C9 C10 O3 -178.67(17)
N3 C9 C10 O3 1.2(2)
O3 C10 C11 C12 0.4(3)
C9 C10 C11 C12 -177.4(2)
C10 C11 C12 C13 -0.2(3)
C11 C12 C13 O3 -0.1(3)
C10 O3 C13 C12 0.4(3)

loop_
_cod_related_entry_id
_cod_related_entry_database
_cod_related_entry_code
1 ChemSpider 2011155
